data_7243311
loop_
_publ_author_name
'Peloquin, Andrew J.'
'McMillen, Colin D.'
'Pennington, William T.'

_publ_section_title
;
 One dimensional halogen bond design: Br&#x22EF;N versus I&#x22EF;N with
 fluoroarenes
;
_journal_issue 35
_journal_name_full CrystEngComm
_journal_page_first 6098
_journal_page_last 6106
_journal_paper_doi 10.1039/D1CE00864A
_journal_volume 23
_journal_year 2021
_chemical_formula_moiety 'Br2 C12 F8, C8 H6 N2'
_chemical_formula_sum 'C20 H6 Br2 F8 N2'
_chemical_formula_weight 586.078
_space_group_crystal_system monoclinic
_space_group_IT_number 14
_space_group_name_Hall '-P 2ybc'
_space_group_name_H-M_alt 'P 1 21/c 1'
_symmetry_Int_Tables_number 14
_audit_creation_date 2021-05-25
_audit_creation_method
;
Olex2 1.3
(compiled 2020.11.12 svn.r5f609507 for OlexSys, GUI svn.r6272)
;
_audit_update_record
;
2021-06-27 deposited with the CCDC.	2021-08-02 downloaded from the CCDC.
;
_cell_angle_alpha 90
_cell_angle_beta 94.497(2)
_cell_angle_gamma 90
_cell_formula_units_Z 4
_cell_length_a 8.0424(4)
_cell_length_b 7.0976(4)
_cell_length_c 33.8513(17)
_cell_measurement_reflns_used 7059
_cell_measurement_temperature 100.0
_cell_measurement_theta_max 26.008
_cell_measurement_theta_min 2.541
_cell_volume 1926.34(17)
_computing_cell_refinement 'Bruker SAINT'
_computing_data_collection 'Bruker APEX3'
_computing_data_reduction 'Bruker SAINT'
_computing_molecular_graphics 'Olex2 1.3 (Dolomanov et al., 2009)'
_computing_publication_material 'Olex2 1.3 (Dolomanov et al., 2009)'
_computing_structure_refinement 'SHELXL-2016/6 (Sheldrick, 2016)'
_computing_structure_solution 'SHELXT 2014/5 (Sheldrick, 2014)'
_diffrn_ambient_temperature 100.0
_diffrn_measured_fraction_theta_full 0.9971
_diffrn_measured_fraction_theta_max 0.9937
_diffrn_measurement_device_type 'Bruker D8 Venture Photon 100'
_diffrn_measurement_method '\f and \w scans'
_diffrn_radiation_type MoK\a
_diffrn_radiation_wavelength 0.71073
_diffrn_reflns_av_R_equivalents 0.0499
_diffrn_reflns_av_unetI/netI 0.0414
_diffrn_reflns_Laue_measured_fraction_full 0.9971
_diffrn_reflns_Laue_measured_fraction_max 0.9937
_diffrn_reflns_limit_h_max 9
_diffrn_reflns_limit_h_min -9
_diffrn_reflns_limit_k_max 8
_diffrn_reflns_limit_k_min -8
_diffrn_reflns_limit_l_max 41
_diffrn_reflns_limit_l_min -41
_diffrn_reflns_number 15647
_diffrn_reflns_point_group_measured_fraction_full 0.9971
_diffrn_reflns_point_group_measured_fraction_max 0.9937
_diffrn_reflns_theta_full 25.2417
_diffrn_reflns_theta_max 26.06
_diffrn_reflns_theta_min 2.41
_diffrn_source 'Incoatec I\mS'
_diffrn_source_current 1.0
_diffrn_source_power 0.05
_diffrn_source_voltage 50.0
_exptl_absorpt_coefficient_mu 4.295
_exptl_absorpt_correction_T_max 0.7453
_exptl_absorpt_correction_T_min 0.5704
_exptl_absorpt_correction_type multi-scan
_exptl_absorpt_process_details
;
SADABS-2014/5 (Bruker,2014/5) was used for absorption correction.
wR2(int) was 0.0787 before and 0.0537 after correction.
The Ratio of minimum to maximum transmission is 0.7653.
The \l/2 correction factor is Not present.
;
_exptl_crystal_colour colourless
_exptl_crystal_colour_primary colourless
_exptl_crystal_density_diffrn 2.021
_exptl_crystal_density_meas ?
_exptl_crystal_density_method 'not measured'
_exptl_crystal_description block
_exptl_crystal_F_000 1127.205
_exptl_crystal_size_max 0.17
_exptl_crystal_size_mid 0.14
_exptl_crystal_size_min 0.12
_exptl_transmission_factor_max 'not measured'
_exptl_transmission_factor_min 'not measured'
_refine_diff_density_max 0.6950
_refine_diff_density_min -0.7941
_refine_diff_density_rms 0.1606
_refine_ls_d_res_high 0.8088
_refine_ls_d_res_low 8.4368
_refine_ls_goodness_of_fit_ref 1.0666
_refine_ls_hydrogen_treatment constr
_refine_ls_matrix_type full
_refine_ls_number_constraints 12
_refine_ls_number_parameters 289
_refine_ls_number_reflns 3778
_refine_ls_number_restraints 0
_refine_ls_restrained_S_all 1.0666
_refine_ls_R_factor_all 0.0521
_refine_ls_R_factor_gt 0.0341
_refine_ls_shift/su_max 0.0001
_refine_ls_shift/su_mean 0.0000
_refine_ls_structure_factor_coef Fsqd
_refine_ls_weighting_details 'w=1/[\s^2^(Fo^2^)+(0.0408P)^2^+2.5623P] where P=(Fo^2^+2Fc^2^)/3'
_refine_ls_weighting_scheme calc
_refine_ls_wR_factor_gt 0.0812
_refine_ls_wR_factor_ref 0.0928
_reflns_Friedel_coverage 0.0
_reflns_limit_h_max 9
_reflns_limit_h_min -9
_reflns_limit_k_max 8
_reflns_limit_k_min 0
_reflns_limit_l_max 41
_reflns_limit_l_min 0
_reflns_number_gt 2964
_reflns_number_total 3778
_reflns_threshold_expression I>=2u(I)
_cod_data_source_file d1ce00864a2.cif
_cod_data_source_block Br2F8bph_quinox
_cod_depositor_comments
;
The following automatic conversions were performed:

data item '_exptl_crystal_density_meas' value 'not measured' was
changed to '?' -- the value is perceived as not measured.

Automatic conversion script
Id: cif_fix_values 7556 2019-12-06 15:28:31Z antanas 

 Adding full bibliography for 7243307--7243335.cif.
;
_cod_database_code 7243311
_olex2_refinement_description
;
1.a Aromatic/amide H refined with riding coordinates:
 C13(H13), C14(H14), C16(H16), C17(H17), C18(H18), C19(H19)
;
_olex2_submission_special_instructions 'No special instructions were received'

loop_
_space_group_symop_id
_space_group_symop_operation_xyz
1 x,y,z
2 -x,y+1/2,-z+1/2
3 -x,-y,-z
4 x,-y-1/2,z-1/2

loop_
_atom_site_label
_atom_site_type_symbol
_atom_site_fract_x
_atom_site_fract_y
_atom_site_fract_z
_atom_site_U_iso_or_equiv
_atom_site_adp_type
_atom_site_occupancy
_atom_site_refinement_flags_posn
Br1 Br 1.21853(5) -0.05980(6) 0.707780(11) 0.02207(12) Uani 1.000000 .
Br2 Br 0.62935(5) 0.55323(6) 0.437780(11) 0.02299(12) Uani 1.000000 .
F1 F 1.0130(3) 0.3051(3) 0.70113(6) 0.0250(5) Uani 1.000000 .
F2 F 0.8484(3) 0.4569(3) 0.63754(7) 0.0225(5) Uani 1.000000 .
F3 F 1.0642(3) -0.0121(3) 0.55658(6) 0.0208(5) Uani 1.000000 .
F4 F 1.2127(3) -0.1775(3) 0.62079(7) 0.0236(5) Uani 1.000000 .
F5 F 0.5866(3) 0.1593(3) 0.47429(7) 0.0273(5) Uani 1.000000 .
F6 F 0.7212(3) 0.0223(3) 0.54330(7) 0.0223(5) Uani 1.000000 .
F7 F 0.9831(3) 0.6069(3) 0.57159(7) 0.0220(5) Uani 1.000000 .
F8 F 0.8519(3) 0.7431(3) 0.50246(6) 0.0238(5) Uani 1.000000 .
C1 C 1.1147(5) 0.0574(5) 0.66257(11) 0.0189(8) Uani 1.000000 .
C2 C 1.0241(5) 0.2222(5) 0.66563(11) 0.0182(8) Uani 1.000000 .
C3 C 0.9418(5) 0.3019(5) 0.63258(11) 0.0172(8) Uani 1.000000 .
C4 C 0.9481(4) 0.2263(5) 0.59482(11) 0.0145(8) Uani 1.000000 .
C5 C 1.0447(5) 0.0644(5) 0.59228(11) 0.0176(8) Uani 1.000000 .
C6 C 1.1253(5) -0.0193(5) 0.62523(12) 0.0181(8) Uani 1.000000 .
C7 C 0.7148(5) 0.4552(6) 0.48680(11) 0.0184(8) Uani 1.000000 .
C8 C 0.6852(5) 0.2711(6) 0.49781(11) 0.0191(8) Uani 1.000000 .
C9 C 0.7561(5) 0.2010(5) 0.53345(11) 0.0174(8) Uani 1.000000 .
C10 C 0.8593(4) 0.3084(5) 0.55882(11) 0.0165(8) Uani 1.000000 .
C11 C 0.8835(5) 0.4950(5) 0.54790(12) 0.0176(8) Uani 1.000000 .
C12 C 0.8146(5) 0.5658(5) 0.51258(12) 0.0188(8) Uani 1.000000 .
N1 N 0.5408(4) 0.6848(5) 0.35835(10) 0.0209(7) Uani 1.000000 .
N2 N 0.3962(4) 0.7016(5) 0.27955(9) 0.0211(7) Uani 1.000000 .
C13 C 0.5588(5) 0.5496(6) 0.33252(12) 0.0223(9) Uani 1.000000 .
H13 H 0.6232(5) 0.4421(6) 0.34060(12) 0.0268(10) Uiso 1.000000 R
C14 C 0.4862(5) 0.5580(6) 0.29321(12) 0.0224(9) Uani 1.000000 .
H14 H 0.5031(5) 0.4554(6) 0.27593(12) 0.0269(10) Uiso 1.000000 R
C15 C 0.3754(5) 0.8457(6) 0.30564(11) 0.0193(8) Uani 1.000000 .
C16 C 0.2799(5) 1.0054(6) 0.29311(13) 0.0231(9) Uani 1.000000 .
H16 H 0.2298(5) 1.0123(6) 0.26679(13) 0.0277(11) Uiso 1.000000 R
C17 C 0.2602(5) 1.1502(6) 0.31914(13) 0.0261(9) Uani 1.000000 .
H17 H 0.1967(5) 1.2577(6) 0.31061(13) 0.0313(11) Uiso 1.000000 R
C18 C 0.3325(5) 1.1418(6) 0.35826(13) 0.0268(9) Uani 1.000000 .
H18 H 0.3166(5) 1.2429(6) 0.37597(13) 0.0322(11) Uiso 1.000000 R
C19 C 0.4257(5) 0.9891(6) 0.37102(13) 0.0241(9) Uani 1.000000 .
H19 H 0.4751(5) 0.9851(6) 0.39744(13) 0.0289(11) Uiso 1.000000 R
C20 C 0.4486(4) 0.8373(5) 0.34492(11) 0.0181(8) Uani 1.000000 .

loop_
_atom_site_aniso_label
_atom_site_aniso_U_11
_atom_site_aniso_U_22
_atom_site_aniso_U_33
_atom_site_aniso_U_12
_atom_site_aniso_U_13
_atom_site_aniso_U_23
Br1 0.0235(2) 0.0235(2) 0.0186(2) -0.00045(16) -0.00256(16) 0.00485(17)
Br2 0.0254(2) 0.0279(2) 0.0154(2) 0.00753(17) 0.00020(16) 0.00231(17)
F1 0.0310(13) 0.0264(13) 0.0172(12) 0.0010(10) 0.0003(10) -0.0035(10)
F2 0.0270(12) 0.0185(12) 0.0223(12) 0.0080(9) 0.0035(10) -0.0036(10)
F3 0.0279(12) 0.0166(11) 0.0182(12) 0.0047(9) 0.0030(9) -0.0021(9)
F4 0.0265(12) 0.0173(11) 0.0264(12) 0.0065(10) -0.0011(10) 0.0021(10)
F5 0.0301(13) 0.0293(14) 0.0216(12) -0.0087(11) -0.0041(10) -0.0016(11)
F6 0.0281(12) 0.0149(11) 0.0238(12) -0.0062(9) 0.0012(10) -0.0008(10)
F7 0.0306(12) 0.0126(11) 0.0223(12) -0.0035(9) -0.0017(10) -0.0019(9)
F8 0.0358(13) 0.0143(11) 0.0212(12) 0.0035(10) 0.0024(10) 0.0030(9)
C1 0.0220(19) 0.019(2) 0.0155(19) -0.0052(16) -0.0015(15) 0.0013(16)
C2 0.0212(19) 0.020(2) 0.0138(19) -0.0037(16) 0.0033(16) -0.0006(16)
C3 0.0198(19) 0.0140(18) 0.0182(19) -0.0003(15) 0.0033(16) -0.0019(16)
C4 0.0150(18) 0.0132(18) 0.0149(19) -0.0024(14) -0.0004(15) 0.0012(15)
C5 0.0210(19) 0.0148(19) 0.017(2) -0.0045(15) 0.0035(15) -0.0007(16)
C6 0.0171(19) 0.0111(18) 0.026(2) 0.0012(14) 0.0023(16) 0.0012(16)
C7 0.0192(18) 0.023(2) 0.0133(19) 0.0055(16) 0.0023(15) 0.0002(16)
C8 0.0182(19) 0.022(2) 0.017(2) -0.0012(16) 0.0008(16) -0.0041(16)
C9 0.0194(19) 0.0125(18) 0.021(2) -0.0011(15) 0.0049(16) -0.0012(16)
C10 0.0183(18) 0.0168(19) 0.0147(19) 0.0028(15) 0.0033(15) -0.0016(16)
C11 0.0190(19) 0.0131(18) 0.021(2) 0.0016(15) 0.0032(16) -0.0031(16)
C12 0.025(2) 0.0116(18) 0.021(2) 0.0046(16) 0.0066(16) 0.0040(16)
N1 0.0226(17) 0.0194(17) 0.0206(17) 0.0010(14) -0.0001(14) 0.0027(15)
N2 0.0261(18) 0.0208(18) 0.0168(17) -0.0010(14) 0.0031(14) -0.0013(15)
C13 0.026(2) 0.020(2) 0.021(2) 0.0024(17) 0.0013(17) 0.0033(18)
C14 0.026(2) 0.020(2) 0.022(2) -0.0051(17) 0.0079(17) -0.0027(18)
C15 0.0189(19) 0.020(2) 0.019(2) -0.0028(16) 0.0019(16) 0.0006(17)
C16 0.021(2) 0.024(2) 0.025(2) 0.0023(16) 0.0036(17) 0.0066(18)
C17 0.026(2) 0.016(2) 0.037(3) 0.0047(17) 0.0087(19) 0.0046(19)
C18 0.030(2) 0.019(2) 0.032(2) -0.0013(17) 0.0074(19) -0.0037(19)
C19 0.026(2) 0.024(2) 0.023(2) -0.0055(17) 0.0034(18) -0.0035(18)
C20 0.0182(19) 0.0175(19) 0.019(2) -0.0031(15) 0.0041(16) -0.0003(16)

loop_
_atom_type_symbol
_atom_type_scat_dispersion_real
_atom_type_scat_dispersion_imag
_atom_type_scat_Cromer_Mann_a1
_atom_type_scat_Cromer_Mann_a2
_atom_type_scat_Cromer_Mann_a3
_atom_type_scat_Cromer_Mann_a4
_atom_type_scat_Cromer_Mann_b1
_atom_type_scat_Cromer_Mann_b2
_atom_type_scat_Cromer_Mann_b3
_atom_type_scat_Cromer_Mann_b4
_atom_type_scat_Cromer_Mann_c
_atom_type_scat_source
_atom_type_scat_dispersion_source
H 0.00000 0.00000 0.49300 0.32291 0.14019 0.04081 10.51090 26.12570 3.14236 57.79970 0.0030380000826 'International Tables Volume C Table 6.1.1.4 (pp. 500-502)' 'Henke, Gullikson and Davis, At. Data and Nucl. Data Tables, 1993, 54, 2'
C 0.00347 0.00161 2.31000 1.02000 1.58860 0.86500 20.84390 10.20750 0.56870 51.65120 0.215599998832 'International Tables Volume C Table 6.1.1.4 (pp. 500-502)' 'Henke, Gullikson and Davis, At. Data and Nucl. Data Tables, 1993, 54, 2'
F 0.01794 0.01033 3.53920 2.64120 1.51700 1.02430 10.28250 4.29440 0.26150 26.14760 0.277599990368 'International Tables Volume C Table 6.1.1.4 (pp. 500-502)' 'Henke, Gullikson and Davis, At. Data and Nucl. Data Tables, 1993, 54, 2'
Br -0.28346 2.55990 17.17890 5.23580 5.63770 3.98510 2.17230 16.57960 0.26090 41.43280 2.95569992065 'International Tables Volume C Table 6.1.1.4 (pp. 500-502)' 'Henke, Gullikson and Davis, At. Data and Nucl. Data Tables, 1993, 54, 2'
N 0.00653 0.00323 12.21260 3.13220 2.01250 1.16630 0.00570 9.89330 28.99750 0.58260 -11.5290002823 'International Tables Volume C Table 6.1.1.4 (pp. 500-502)' 'Henke, Gullikson and Davis, At. Data and Nucl. Data Tables, 1993, 54, 2'

loop_
_geom_angle_atom_site_label_1
_geom_angle_atom_site_label_2
_geom_angle_atom_site_label_3
_geom_angle
_geom_angle_site_symmetry_1
_geom_angle_site_symmetry_3
_geom_angle_publ_flag
C2 C1 Br1 121.0(3) . . ?
C6 C1 Br1 121.0(3) . . ?
C6 C1 C2 118.0(4) . . ?
C1 C2 F1 120.5(3) . . ?
C3 C2 F1 119.0(3) . . ?
C3 C2 C1 120.5(4) . . ?
C2 C3 F2 118.1(3) . . ?
C4 C3 F2 119.3(3) . . ?
C4 C3 C2 122.6(3) . . ?
C5 C4 C3 115.8(3) . . ?
C10 C4 C3 123.6(3) . . ?
C10 C4 C5 120.6(3) . . ?
C4 C5 F3 119.5(3) . . ?
C6 C5 F3 118.2(3) . . ?
C6 C5 C4 122.3(4) . . ?
C1 C6 F4 120.1(3) . . ?
C5 C6 F4 119.2(4) . . ?
C5 C6 C1 120.7(3) . . ?
C8 C7 Br2 121.9(3) . . ?
C12 C7 Br2 120.1(3) . . ?
C12 C7 C8 118.0(4) . . ?
C7 C8 F5 120.4(3) . . ?
C9 C8 F5 119.3(3) . . ?
C9 C8 C7 120.4(4) . . ?
C8 C9 F6 118.3(3) . . ?
C10 C9 F6 119.6(3) . . ?
C10 C9 C8 122.1(4) . . ?
C9 C10 C4 121.5(3) . . ?
C11 C10 C4 121.6(3) . . ?
C11 C10 C9 116.8(3) . . ?
C10 C11 F7 119.4(3) . . ?
C12 C11 F7 118.9(3) . . ?
C12 C11 C10 121.6(4) . . ?
C7 C12 F8 120.0(3) . . ?
C11 C12 F8 118.8(3) . . ?
C11 C12 C7 121.1(4) . . ?
C20 N1 C13 116.2(3) . . ?
C15 N2 C14 116.4(3) . . ?
H13 C13 N1 118.8(2) . . ?
C14 C13 N1 122.5(4) . . ?
C14 C13 H13 118.8(2) . . ?
C13 C14 N2 122.7(4) . . ?
H14 C14 N2 118.6(2) . . ?
H14 C14 C13 118.6(2) . . ?
C16 C15 N2 119.7(4) . . ?
C20 C15 N2 120.8(4) . . ?
C20 C15 C16 119.5(4) . . ?
H16 C16 C15 120.2(2) . . ?
C17 C16 C15 119.7(4) . . ?
C17 C16 H16 120.2(3) . . ?
H17 C17 C16 119.5(3) . . ?
C18 C17 C16 120.9(4) . . ?
C18 C17 H17 119.5(2) . . ?
H18 C18 C17 119.8(2) . . ?
C19 C18 C17 120.5(4) . . ?
C19 C18 H18 119.8(3) . . ?
H19 C19 C18 120.0(3) . . ?
C20 C19 C18 120.1(4) . . ?
C20 C19 H19 120.0(2) . . ?
C15 C20 N1 121.4(3) . . ?
C19 C20 N1 119.2(4) . . ?
C19 C20 C15 119.4(4) . . ?

loop_
_geom_bond_atom_site_label_1
_geom_bond_atom_site_label_2
_geom_bond_distance
_geom_bond_site_symmetry_2
_geom_bond_publ_flag
Br1 C1 1.879(4) . ?
Br2 C7 1.879(4) . ?
F1 C2 1.347(4) . ?
F2 C3 1.349(4) . ?
F3 C5 1.345(4) . ?
F4 C6 1.340(4) . ?
F5 C8 1.339(4) . ?
F6 C9 1.347(4) . ?
F7 C11 1.347(4) . ?
F8 C12 1.345(4) . ?
C1 C2 1.386(5) . ?
C1 C6 1.385(6) . ?
C2 C3 1.376(5) . ?
C3 C4 1.391(5) . ?
C4 C5 1.393(5) . ?
C4 C10 1.483(5) . ?
C5 C6 1.380(5) . ?
C7 C8 1.385(5) . ?
C7 C12 1.383(6) . ?
C8 C9 1.386(5) . ?
C9 C10 1.377(5) . ?
C10 C11 1.393(5) . ?
C11 C12 1.373(6) . ?
N1 C13 1.314(5) . ?
N1 C20 1.369(5) . ?
N2 C14 1.313(5) . ?
N2 C15 1.370(5) . ?
C13 H13 0.9500 . ?
C13 C14 1.412(6) . ?
C14 H14 0.9500 . ?
C15 C16 1.415(6) . ?
C15 C20 1.413(5) . ?
C16 H16 0.9500 . ?
C16 C17 1.371(6) . ?
C17 H17 0.9500 . ?
C17 C18 1.405(6) . ?
C18 H18 0.9500 . ?
C18 C19 1.368(6) . ?
C19 H19 0.9500 . ?
C19 C20 1.415(6) . ?

loop_
_geom_torsion_atom_site_label_1
_geom_torsion_atom_site_label_2
_geom_torsion_atom_site_label_3
_geom_torsion_atom_site_label_4
_geom_torsion
_geom_torsion_site_symmetry_1
_geom_torsion_site_symmetry_2
_geom_torsion_site_symmetry_3
_geom_torsion_site_symmetry_4
_geom_torsion_publ_flag
Br1 C1 C2 F1 2.0(3) . . . . ?
Br1 C1 C2 C3 -176.8(3) . . . . ?
Br1 C1 C6 F4 -1.1(3) . . . . ?
Br1 C1 C6 C5 178.1(3) . . . . ?
Br2 C7 C8 F5 -3.4(3) . . . . ?
Br2 C7 C8 C9 177.2(3) . . . . ?
Br2 C7 C12 F8 -0.6(3) . . . . ?
Br2 C7 C12 C11 -177.6(3) . . . . ?
F1 C2 C1 C6 -178.5(3) . . . . ?
F1 C2 C3 F2 -2.2(4) . . . . ?
F1 C2 C3 C4 179.4(3) . . . . ?
F2 C3 C2 C1 176.6(3) . . . . ?
F2 C3 C4 C5 -178.8(3) . . . . ?
F2 C3 C4 C10 1.1(4) . . . . ?
F3 C5 C4 C3 -176.6(3) . . . . ?
F3 C5 C4 C10 3.4(4) . . . . ?
F3 C5 C6 F4 -3.2(4) . . . . ?
F3 C5 C6 C1 177.6(3) . . . . ?
F4 C6 C1 C2 179.4(3) . . . . ?
F4 C6 C5 C4 178.3(3) . . . . ?
F5 C8 C7 C12 178.6(3) . . . . ?
F5 C8 C9 F6 -0.7(4) . . . . ?
F5 C8 C9 C10 179.6(3) . . . . ?
F6 C9 C8 C7 178.7(3) . . . . ?
F6 C9 C10 C4 6.7(4) . . . . ?
F6 C9 C10 C11 -176.7(3) . . . . ?
F7 C11 C10 C4 -3.5(4) . . . . ?
F7 C11 C10 C9 179.9(3) . . . . ?
F7 C11 C12 F8 1.4(4) . . . . ?
F7 C11 C12 C7 178.4(3) . . . . ?
F8 C12 C7 C8 177.5(3) . . . . ?
F8 C12 C11 C10 -175.4(3) . . . . ?
C1 C2 C3 C4 -1.7(4) . . . . ?
C1 C6 C5 C4 -0.9(4) . . . . ?
C2 C3 C4 C5 -0.5(4) . . . . ?
C2 C3 C4 C10 179.4(3) . . . . ?
C3 C4 C5 C6 1.8(4) . . . . ?
C3 C4 C10 C9 -127.7(4) . . . . ?
C3 C4 C10 C11 55.9(4) . . . . ?
C4 C10 C9 C8 -173.6(3) . . . . ?
C4 C10 C11 C12 173.3(3) . . . . ?
C7 C8 C9 C10 -1.0(4) . . . . ?
C7 C12 C11 C10 1.6(4) . . . . ?
C8 C9 C10 C11 2.9(4) . . . . ?
C9 C10 C11 C12 -3.3(4) . . . . ?
N1 C13 C14 N2 0.4(5) . . . . ?
N1 C20 C15 N2 -0.8(4) . . . . ?
N1 C20 C15 C16 179.5(4) . . . . ?
N1 C20 C19 C18 -179.3(4) . . . . ?
N2 C15 C16 C17 -179.5(4) . . . . ?
N2 C15 C20 C19 179.5(4) . . . . ?
C15 C16 C17 C18 -0.4(4) . . . . ?
C15 C20 C19 C18 0.4(4) . . . . ?
C16 C17 C18 C19 0.6(5) . . . . ?
C17 C18 C19 C20 -0.6(5) . . . . ?
